data_4024914
loop_
_publ_author_name
'Paul A. Clarke'
'Andrew P. Cridland'
'Gabriele A. Rolla'
'Mudassar Iqbal'
'Nigel P. Bainbridge'
'Adrian C. Whitwood'
'Claire Wilson'

_publ_section_title
;
Studies on the Synthesis of the ABC Rings of (\+-)-Hexacyclinic Acid
;
_journal_name_full 'Journal of Organic Chemistry'
_journal_page_first 7812
_journal_page_last 7821
_journal_paper_doi 10.1021/jo901547k
_journal_volume 74
_journal_year 2009
_chemical_formula_sum 'C18 H21 Br O3'
_chemical_formula_weight 365.26
_chemical_name_systematic
; 
 ? 
;
_space_group_IT_number 2
_symmetry_cell_setting triclinic
_symmetry_space_group_name_Hall '-P 1'
_symmetry_space_group_name_H-M 'P -1'
_atom_sites_solution_hydrogens 'geom & difmap (OH)'
_atom_sites_solution_primary direct
_atom_sites_solution_secondary difmap
_audit_creation_method SHELXL-97
_cell_angle_alpha 92.441(1)
_cell_angle_beta 103.293(1)
_cell_angle_gamma 101.566(1)
_cell_formula_units_Z 2
_cell_length_a 6.1238(5)
_cell_length_b 11.6675(9)
_cell_length_c 11.9189(9)
_cell_measurement_reflns_used 4285
_cell_measurement_temperature 150(2)
_cell_measurement_theta_max 27.5
_cell_measurement_theta_min 2.4
_cell_volume 808.43(11)
_computing_cell_refinement 'Bruker SAINT version 6.36a (Bruker, 2000)'
_computing_data_collection 'Bruker SMART version 5.625 (Bruker, 2001)'
_computing_data_reduction 'Bruker SAINT; Bruker SHELXTL (Bruker, 2001)'
_computing_publication_material 'enCIFer (CCDC, 2003); PLATON (Spek, 2003)'
_computing_structure_refinement 'SHELXL-97 (Sheldrick, 1997)'
_computing_structure_solution 'SHELXS-97 (Sheldrick, 1990)'
_diffrn_ambient_temperature 150(2)
_diffrn_measured_fraction_theta_full 0.960
_diffrn_measured_fraction_theta_max 0.954
_diffrn_measurement_device_type 'Bruker SMART APEX CCD area detector'
_diffrn_measurement_method \w
_diffrn_radiation_monochromator graphite
_diffrn_radiation_source 'normal-focus sealed tube'
_diffrn_radiation_type MoK\a
_diffrn_radiation_wavelength 0.71073
_diffrn_reflns_av_R_equivalents 0.014
_diffrn_reflns_av_sigmaI/netI 0.0227
_diffrn_reflns_limit_h_max 7
_diffrn_reflns_limit_h_min -7
_diffrn_reflns_limit_k_max 15
_diffrn_reflns_limit_k_min -15
_diffrn_reflns_limit_l_max 15
_diffrn_reflns_limit_l_min -15
_diffrn_reflns_number 6790
_diffrn_reflns_theta_full 27.50
_diffrn_reflns_theta_max 27.63
_diffrn_reflns_theta_min 2.39
_diffrn_standards_decay_% 0
_diffrn_standards_number 0
_exptl_absorpt_coefficient_mu 2.552
_exptl_absorpt_correction_T_max .700
_exptl_absorpt_correction_T_min 0.498
_exptl_absorpt_correction_type multi-scan
_exptl_absorpt_process_details 'bruker SADABS v2.05'
_exptl_crystal_colour colourless
_exptl_crystal_density_diffrn 1.500
_exptl_crystal_density_method 'not measured'
_exptl_crystal_description column
_exptl_crystal_F_000 376
_exptl_crystal_size_max 0.47
_exptl_crystal_size_mid 0.24
_exptl_crystal_size_min 0.14
_refine_diff_density_max 0.544
_refine_diff_density_min -0.319
_refine_diff_density_rms 0.056
_refine_ls_extinction_method none
_refine_ls_goodness_of_fit_ref 1.043
_refine_ls_hydrogen_treatment constr
_refine_ls_matrix_type full
_refine_ls_number_parameters 200
_refine_ls_number_reflns 3575
_refine_ls_number_restraints 0
_refine_ls_restrained_S_all 1.043
_refine_ls_R_factor_all 0.0258
_refine_ls_R_factor_gt 0.0236
_refine_ls_shift/su_max 0.002
_refine_ls_shift/su_mean 0.000
_refine_ls_structure_factor_coef Fsqd
_refine_ls_weighting_details 'calc w=1/[\s^2^(Fo^2^)+(0.0310P)^2^+0.4189P] where P=(Fo^2^+2Fc^2^)/3'
_refine_ls_weighting_scheme calc
_refine_ls_wR_factor_gt 0.0603
_refine_ls_wR_factor_ref 0.0615
_reflns_number_gt 3359
_reflns_number_total 3575
_reflns_threshold_expression >2\s(I)
_cod_data_source_file jo901547k_si_002.cif
_cod_data_source_block bzoxbr
_cod_depositor_comments
;
The following automatic conversions were performed:
'_symmetry_cell_setting' value 'Triclinic' changed to 'triclinic'
according to '/home/saulius/struct/CIF-dictionaries/cif_core.dic'
dictionary named 'cif_core.dic' version 2.4.1 from 2010-06-29.

Automatic conversion script
Id: cif_fix_enum 1527 2010-12-29 10:47:43Z saulius 
;
_cod_original_sg_symbol_H-M ' P -1'
_cod_database_code 4024914

loop_
_symmetry_equiv_pos_as_xyz
'x, y, z'
'-x, -y, -z'

loop_
_atom_site_label
_atom_site_type_symbol
_atom_site_fract_x
_atom_site_fract_y
_atom_site_fract_z
_atom_site_U_iso_or_equiv
_atom_site_adp_type
_atom_site_occupancy
_atom_site_symmetry_multiplicity
_atom_site_calc_flag
_atom_site_refinement_flags
_atom_site_disorder_assembly
_atom_site_disorder_group
Br1 Br 0.10491(3) 0.806250(14) 0.549328(13) 0.02366(6) Uani 1 1 d . . .
O1 O 0.3067(2) 0.94204(12) 0.07852(10) 0.0267(3) Uani 1 1 d . . .
C1 C 0.2431(3) 0.84500(14) 0.42316(13) 0.0182(3) Uani 1 1 d . . .
O2 O 0.6702(2) 1.06378(11) 0.15410(11) 0.0266(3) Uani 1 1 d . . .
H2 H 0.7026 1.0774 0.0905 0.040 Uiso 1 1 calc R . .
C2 C 0.2033(3) 0.93869(14) 0.37040(14) 0.0204(3) Uani 1 1 d . . .
H2A H 0.0969 0.9794 0.3915 0.024 Uiso 1 1 calc R . .
O3 O 0.08413(19) 0.60070(10) 0.32848(10) 0.0217(2) Uani 1 1 d . . .
C3 C 0.3209(3) 0.98285(14) 0.27817(14) 0.0196(3) Uani 1 1 d . . .
H3A H 0.3899 1.0686 0.2984 0.024 Uiso 1 1 calc R . .
C4 C 0.5120(3) 0.91986(14) 0.26486(14) 0.0182(3) Uani 1 1 d . . .
H4A H 0.6574 0.9539 0.3246 0.022 Uiso 1 1 calc R . .
C5 C 0.4363(3) 0.78713(13) 0.27316(13) 0.0173(3) Uani 1 1 d . . .
H5A H 0.2870 0.7571 0.2148 0.021 Uiso 1 1 calc R . .
C6 C 0.3969(3) 0.76666(13) 0.39531(13) 0.0179(3) Uani 1 1 d . . .
H6A H 0.5492 0.7914 0.4524 0.021 Uiso 1 1 calc R . .
C7 C 0.1649(3) 0.96590(16) 0.15446(15) 0.0245(3) Uani 1 1 d . . .
H7A H 0.0321 0.8993 0.1470 0.029 Uiso 1 1 calc R . .
H7B H 0.1068 1.0378 0.1354 0.029 Uiso 1 1 calc R . .
C8 C 0.5369(3) 0.94967(14) 0.14501(14) 0.0205(3) Uani 1 1 d . . .
H8A H 0.6098 0.8920 0.1107 0.025 Uiso 1 1 calc R . .
C9 C 0.6089(3) 0.72137(15) 0.24714(15) 0.0231(3) Uani 1 1 d . . .
H9A H 0.7614 0.7424 0.2942 0.028 Uiso 1 1 calc R . .
C10 C 0.5622(4) 0.63620(18) 0.16305(17) 0.0350(4) Uani 1 1 d . . .
H10A H 0.4113 0.6130 0.1144 0.042 Uiso 1 1 calc R . .
H10B H 0.6794 0.5981 0.1512 0.042 Uiso 1 1 calc R . .
C11 C 0.3063(3) 0.63674(14) 0.40423(14) 0.0202(3) Uani 1 1 d . . .
H11A H 0.4111 0.5900 0.3826 0.024 Uiso 1 1 calc R . .
H11B H 0.2980 0.6238 0.4848 0.024 Uiso 1 1 calc R . .
C12 C -0.0066(3) 0.47701(14) 0.32638(16) 0.0252(3) Uani 1 1 d . . .
H12A H -0.1762 0.4609 0.2994 0.030 Uiso 1 1 calc R . .
H12B H 0.0324 0.4529 0.4059 0.030 Uiso 1 1 calc R . .
C13 C 0.0873(3) 0.40539(14) 0.24800(15) 0.0224(3) Uani 1 1 d . . .
C14 C -0.0104(3) 0.39030(17) 0.12963(17) 0.0320(4) Uani 1 1 d . . .
H14A H -0.1414 0.4215 0.0991 0.038 Uiso 1 1 calc R . .
C15 C 0.0816(4) 0.3301(2) 0.05548(18) 0.0416(5) Uani 1 1 d . . .
H15A H 0.0133 0.3202 -0.0254 0.050 Uiso 1 1 calc R . .
C16 C 0.2726(4) 0.28463(18) 0.09903(19) 0.0379(5) Uani 1 1 d . . .
H16A H 0.3366 0.2445 0.0480 0.045 Uiso 1 1 calc R . .
C17 C 0.3702(3) 0.29747(16) 0.21639(18) 0.0316(4) Uani 1 1 d . . .
H17A H 0.5008 0.2658 0.2465 0.038 Uiso 1 1 calc R . .
C18 C 0.2766(3) 0.35696(15) 0.29068(16) 0.0256(3) Uani 1 1 d . . .
H18A H 0.3427 0.3646 0.3717 0.031 Uiso 1 1 calc R . .

loop_
_atom_site_aniso_label
_atom_site_aniso_U_11
_atom_site_aniso_U_22
_atom_site_aniso_U_33
_atom_site_aniso_U_23
_atom_site_aniso_U_13
_atom_site_aniso_U_12
Br1 0.02955(10) 0.02110(10) 0.02220(9) 0.00131(6) 0.01243(7) 0.00288(7)
O1 0.0188(6) 0.0397(7) 0.0221(6) 0.0061(5) 0.0056(5) 0.0060(5)
C1 0.0183(7) 0.0169(7) 0.0191(7) -0.0011(6) 0.0076(6) -0.0001(6)
O2 0.0272(6) 0.0246(6) 0.0280(6) 0.0056(5) 0.0123(5) -0.0015(5)
C2 0.0199(7) 0.0170(8) 0.0257(8) 0.0008(6) 0.0093(6) 0.0032(6)
O3 0.0211(5) 0.0146(5) 0.0270(6) 0.0005(4) 0.0036(5) 0.0012(4)
C3 0.0206(7) 0.0147(7) 0.0249(8) 0.0036(6) 0.0085(6) 0.0034(6)
C4 0.0164(7) 0.0171(7) 0.0208(7) 0.0016(6) 0.0055(6) 0.0021(6)
C5 0.0169(7) 0.0161(7) 0.0185(7) 0.0002(6) 0.0034(6) 0.0040(6)
C6 0.0176(7) 0.0163(7) 0.0190(7) 0.0010(6) 0.0036(6) 0.0030(6)
C7 0.0196(8) 0.0288(9) 0.0280(9) 0.0082(7) 0.0079(7) 0.0082(7)
C8 0.0174(7) 0.0213(8) 0.0226(8) 0.0034(6) 0.0055(6) 0.0030(6)
C9 0.0215(8) 0.0245(8) 0.0267(8) 0.0055(6) 0.0088(6) 0.0090(7)
C10 0.0452(11) 0.0330(10) 0.0341(10) 0.0007(8) 0.0142(9) 0.0206(9)
C11 0.0213(8) 0.0173(8) 0.0217(8) 0.0027(6) 0.0048(6) 0.0041(6)
C12 0.0284(8) 0.0159(8) 0.0316(9) 0.0012(6) 0.0124(7) -0.0003(7)
C13 0.0254(8) 0.0133(7) 0.0267(8) 0.0007(6) 0.0068(7) -0.0004(6)
C14 0.0316(9) 0.0312(10) 0.0303(9) -0.0029(7) 0.0005(8) 0.0091(8)
C15 0.0502(13) 0.0433(12) 0.0271(10) -0.0101(8) 0.0026(9) 0.0110(10)
C16 0.0448(11) 0.0294(10) 0.0424(11) -0.0070(8) 0.0176(9) 0.0086(9)
C17 0.0300(9) 0.0179(8) 0.0480(11) 0.0052(8) 0.0113(8) 0.0053(7)
C18 0.0281(8) 0.0179(8) 0.0284(9) 0.0050(6) 0.0044(7) 0.0012(7)

loop_
_atom_type_symbol
_atom_type_description
_atom_type_scat_dispersion_real
_atom_type_scat_dispersion_imag
_atom_type_scat_source
C C 0.0033 0.0016 'International Tables Vol C Tables 4.2.6.8 and 6.1.1.4'
H H 0.0000 0.0000 'International Tables Vol C Tables 4.2.6.8 and 6.1.1.4'
O O 0.0106 0.0060 'International Tables Vol C Tables 4.2.6.8 and 6.1.1.4'
Br Br -0.2901 2.4595 'International Tables Vol C Tables 4.2.6.8 and 6.1.1.4'

loop_
_geom_angle_atom_site_label_1
_geom_angle_atom_site_label_2
_geom_angle_atom_site_label_3
_geom_angle
_geom_angle_site_symmetry_1
_geom_angle_site_symmetry_3
_geom_angle_publ_flag
C8 O1 C7 109.56(12) . . ?
C2 C1 C6 125.52(14) . . ?
C2 C1 Br1 118.04(12) . . ?
C6 C1 Br1 116.40(11) . . ?
C1 C2 C3 122.07(14) . . ?
C11 O3 C12 112.07(12) . . ?
C2 C3 C4 113.38(13) . . ?
C2 C3 C7 115.16(13) . . ?
C4 C3 C7 102.65(13) . . ?
C8 C4 C3 100.83(12) . . ?
C8 C4 C5 113.24(13) . . ?
C3 C4 C5 110.40(12) . . ?
C9 C5 C4 111.55(13) . . ?
C9 C5 C6 111.03(13) . . ?
C4 C5 C6 109.25(12) . . ?
C1 C6 C11 113.75(13) . . ?
C1 C6 C5 109.17(12) . . ?
C11 C6 C5 110.78(12) . . ?
O1 C7 C3 105.96(12) . . ?
O2 C8 O1 111.50(13) . . ?
O2 C8 C4 108.61(13) . . ?
O1 C8 C4 104.86(12) . . ?
C10 C9 C5 124.18(16) . . ?
O3 C11 C6 108.82(12) . . ?
O3 C12 C13 111.93(13) . . ?
C14 C13 C18 118.51(16) . . ?
C14 C13 C12 119.85(16) . . ?
C18 C13 C12 121.60(16) . . ?
C15 C14 C13 120.63(18) . . ?
C16 C15 C14 120.13(19) . . ?
C17 C16 C15 120.06(18) . . ?
C16 C17 C18 119.72(17) . . ?
C17 C18 C13 120.93(17) . . ?

loop_
_geom_bond_atom_site_label_1
_geom_bond_atom_site_label_2
_geom_bond_distance
_geom_bond_site_symmetry_2
_geom_bond_publ_flag
Br1 C1 1.9163(15) . ?
O1 C8 1.4330(19) . ?
O1 C7 1.444(2) . ?
C1 C2 1.321(2) . ?
C1 C6 1.515(2) . ?
O2 C8 1.401(2) . ?
C2 C3 1.502(2) . ?
O3 C11 1.4199(19) . ?
O3 C12 1.436(2) . ?
C3 C4 1.535(2) . ?
C3 C7 1.542(2) . ?
C4 C8 1.519(2) . ?
C4 C5 1.539(2) . ?
C5 C9 1.503(2) . ?
C5 C6 1.550(2) . ?
C6 C11 1.523(2) . ?
C9 C10 1.320(3) . ?
C12 C13 1.508(2) . ?
C13 C14 1.388(3) . ?
C13 C18 1.392(2) . ?
C14 C15 1.388(3) . ?
C15 C16 1.383(3) . ?
C16 C17 1.378(3) . ?
C17 C18 1.391(3) . ?

loop_
_geom_hbond_atom_site_label_D
_geom_hbond_atom_site_label_H
_geom_hbond_atom_site_label_A
_geom_hbond_distance_DH
_geom_hbond_distance_HA
_geom_hbond_distance_DA
_geom_hbond_angle_DHA
_geom_hbond_site_symmetry_A
O2 H2 O1 0.84 2.00 2.8071(17) 159.7 2_675

loop_
_geom_torsion_atom_site_label_1
_geom_torsion_atom_site_label_2
_geom_torsion_atom_site_label_3
_geom_torsion_atom_site_label_4
_geom_torsion
_geom_torsion_site_symmetry_1
_geom_torsion_site_symmetry_2
_geom_torsion_site_symmetry_3
_geom_torsion_site_symmetry_4
_geom_torsion_publ_flag
C6 C1 C2 C3 -3.6(3) . . . . ?
Br1 C1 C2 C3 174.18(12) . . . . ?
C1 C2 C3 C4 -8.1(2) . . . . ?
C1 C2 C3 C7 109.69(18) . . . . ?
C2 C3 C4 C8 161.15(13) . . . . ?
C7 C3 C4 C8 36.28(15) . . . . ?
C2 C3 C4 C5 41.16(18) . . . . ?
C7 C3 C4 C5 -83.71(15) . . . . ?
C8 C4 C5 C9 61.39(17) . . . . ?
C3 C4 C5 C9 173.60(13) . . . . ?
C8 C4 C5 C6 -175.47(12) . . . . ?
C3 C4 C5 C6 -63.26(16) . . . . ?
C2 C1 C6 C11 -142.54(16) . . . . ?
Br1 C1 C6 C11 39.68(16) . . . . ?
C2 C1 C6 C5 -18.3(2) . . . . ?
Br1 C1 C6 C5 163.97(10) . . . . ?
C9 C5 C6 C1 173.65(13) . . . . ?
C4 C5 C6 C1 50.21(16) . . . . ?
C9 C5 C6 C11 -60.33(17) . . . . ?
C4 C5 C6 C11 176.22(12) . . . . ?
C8 O1 C7 C3 -3.21(17) . . . . ?
C2 C3 C7 O1 -145.15(14) . . . . ?
C4 C3 C7 O1 -21.45(16) . . . . ?
C7 O1 C8 O2 -90.22(16) . . . . ?
C7 O1 C8 C4 27.13(17) . . . . ?
C3 C4 C8 O2 79.99(14) . . . . ?
C5 C4 C8 O2 -162.07(12) . . . . ?
C3 C4 C8 O1 -39.31(15) . . . . ?
C5 C4 C8 O1 78.63(15) . . . . ?
C4 C5 C9 C10 -121.18(19) . . . . ?
C6 C5 C9 C10 116.71(19) . . . . ?
C12 O3 C11 C6 176.16(13) . . . . ?
C1 C6 C11 O3 57.71(17) . . . . ?
C5 C6 C11 O3 -65.71(16) . . . . ?
C11 O3 C12 C13 -80.97(17) . . . . ?
O3 C12 C13 C14 -82.4(2) . . . . ?
O3 C12 C13 C18 95.17(19) . . . . ?
C18 C13 C14 C15 -1.2(3) . . . . ?
C12 C13 C14 C15 176.46(19) . . . . ?
C13 C14 C15 C16 -0.1(3) . . . . ?
C14 C15 C16 C17 0.9(3) . . . . ?
C15 C16 C17 C18 -0.4(3) . . . . ?
C16 C17 C18 C13 -0.9(3) . . . . ?
C14 C13 C18 C17 1.7(3) . . . . ?
C12 C13 C18 C17 -175.88(16) . . . . ?
